data_4329519
loop_
_publ_author_name
'Wenlong Yin'
'Kai Feng'
'Wendong Wang'
'Youguo Shi'
'Wenyu Hao'
'Jiyong Yao'
'Yicheng Wu'

_publ_section_title
;
 Syntheses, Structures, Optical and Magnetic Properties of Ba2MLnSe5 (M =
 Ga, In; Ln= Y, Nd, Sm, Gd, Dy, Er)
;
_journal_name_full 'Inorganic Chemistry'
_journal_page_first 6860
_journal_page_last 6867
_journal_paper_doi 10.1021/ic300604a
_journal_volume 51
_journal_year 2012
_chemical_formula_sum 'Ba2 In Nd Se5'
_chemical_formula_weight 928.54
_space_group_IT_number 36
_symmetry_cell_setting orthorhombic
_symmetry_space_group_name_Hall 'C 2c -2'
_symmetry_space_group_name_H-M 'C m c 21'
_atom_sites_solution_primary direct
_atom_sites_solution_secondary difmap
_audit_creation_method SHELXL-97
_audit_update_record
;
2012-04-15 # Formatted by publCIF
;
_cell_angle_alpha 90.00
_cell_angle_beta 90.00
_cell_angle_gamma 90.00
_cell_formula_units_Z 4
_cell_length_a 4.2980(9)
_cell_length_b 18.807(4)
_cell_length_c 13.227(3)
_cell_measurement_reflns_used 2427
_cell_measurement_temperature 153(2)
_cell_measurement_theta_max 30.9946
_cell_measurement_theta_min 2.1658
_cell_volume 1069.2(4)
_computing_cell_refinement 'CrystalClear (Rigaku Inc., 2008)'
_computing_data_collection 'CrystalClear (Rigaku Inc., 2008)'
_computing_data_reduction 'CrystalClear (Rigaku Inc., 2008)'
_computing_molecular_graphics 'SHELXL-97 (Sheldrick, 1997)'
_computing_publication_material Diamond
_computing_structure_refinement 'SHELXL-97 (Sheldrick, 2008)'
_computing_structure_solution 'SHELXS-97 (Sheldrick, 2008)'
_diffrn_ambient_temperature 153(2)
_diffrn_detector_area_resol_mean 28.5714
_diffrn_measured_fraction_theta_full 0.997
_diffrn_measured_fraction_theta_max 0.997
_diffrn_measurement_device_type 'Rigaku AFC10 diffractometer'
_diffrn_measurement_method dtprofit.ref
_diffrn_radiation_monochromator 'Graphite Monochromator'
_diffrn_radiation_source 'Rotating Anode'
_diffrn_radiation_type MoK\a
_diffrn_radiation_wavelength 0.71073
_diffrn_reflns_av_R_equivalents 0.0589
_diffrn_reflns_av_sigmaI/netI 0.0858
_diffrn_reflns_limit_h_max 6
_diffrn_reflns_limit_h_min -6
_diffrn_reflns_limit_k_max 26
_diffrn_reflns_limit_k_min -17
_diffrn_reflns_limit_l_max 19
_diffrn_reflns_limit_l_min -18
_diffrn_reflns_number 5096
_diffrn_reflns_theta_full 31.02
_diffrn_reflns_theta_max 30.9946
_diffrn_reflns_theta_min 2.1658
_exptl_absorpt_coefficient_mu 31.119
_exptl_absorpt_correction_T_max 0.078
_exptl_absorpt_correction_T_min 0.006
_exptl_absorpt_correction_type numerical
_exptl_absorpt_process_details 'face indexed'
_exptl_crystal_colour red
_exptl_crystal_density_diffrn 5.768
_exptl_crystal_description chip
_exptl_crystal_F_000 1564
_exptl_crystal_size_max 0.1890
_exptl_crystal_size_mid 0.1470
_exptl_crystal_size_min 0.1000
_refine_diff_density_max 2.191
_refine_diff_density_min -2.242
_refine_diff_density_rms 0.438
_refine_ls_abs_structure_details 'Flack H D (1983), Acta Cryst. A39, 876-881'
_refine_ls_abs_structure_Flack 0.04(2)
_refine_ls_extinction_coef 0.00094(6)
_refine_ls_extinction_expression Fc^*^=kFc[1+0.001xFc^2^\l^3^/sin(2\q)]^-1/4^
_refine_ls_extinction_method SHELXL
_refine_ls_goodness_of_fit_ref 0.824
_refine_ls_matrix_type full
_refine_ls_number_parameters 56
_refine_ls_number_reflns 1800
_refine_ls_number_restraints 1
_refine_ls_restrained_S_all 0.824
_refine_ls_R_factor_all 0.0387
_refine_ls_R_factor_gt 0.0324
_refine_ls_shift/su_max 0.000
_refine_ls_shift/su_mean 0.000
_refine_ls_structure_factor_coef Fsqd
_refine_ls_weighting_details 'calc w=1/[\s^2^(Fo^2^)+(0.0300P)^2^+0.0000P] where P=(Fo^2^+2Fc^2^)/3'
_refine_ls_weighting_scheme calc
_refine_ls_wR_factor_gt 0.0666
_refine_ls_wR_factor_ref 0.0699
_reflns_number_gt 1631
_reflns_number_total 1800
_reflns_threshold_expression >2sigma(I)
_cod_data_source_file ic300604a_si_001_08.cif
_cod_data_source_block Ba2InNdSe5
_cod_database_code 4329519

loop_
_symmetry_equiv_pos_as_xyz
'x, y, z'
'-x, -y, z+1/2'
'x, -y, z+1/2'
'-x, y, z'
'x+1/2, y+1/2, z'
'-x+1/2, -y+1/2, z+1/2'
'x+1/2, -y+1/2, z+1/2'
'-x+1/2, y+1/2, z'

loop_
_atom_site_label
_atom_site_type_symbol
_atom_site_fract_x
_atom_site_fract_y
_atom_site_fract_z
_atom_site_U_iso_or_equiv
_atom_site_adp_type
_atom_site_occupancy
_atom_site_symmetry_multiplicity
_atom_site_calc_flag
_atom_site_refinement_flags
Ba1 Ba 0.0000 0.13046(4) 0.31466(7) 0.00330(16) Uani 1 2 d S
Ba2 Ba 0.0000 0.11576(4) 0.68165(6) 0.00327(16) Uani 1 2 d S
In In 0.0000 0.44902(5) 0.43692(8) 0.00470(19) Uani 1 2 d S
Nd Nd 0.0000 0.21066(4) 0.01734(5) 0.00323(15) Uani 1 2 d S
Se1 Se 0.0000 0.35997(7) 0.00046(11) 0.0037(3) Uani 1 2 d S
Se2 Se 0.0000 0.29083(7) 0.66281(11) 0.0030(3) Uani 1 2 d S
Se3 Se 0.0000 0.31525(7) 0.36498(10) 0.0037(3) Uani 1 2 d S
Se4 Se 0.0000 0.50516(7) 0.26511(11) 0.0033(2) Uani 1 2 d S
Se5 Se 0.0000 0.04734(7) 0.04874(11) 0.0038(3) Uani 1 2 d S

loop_
_atom_site_aniso_label
_atom_site_aniso_U_11
_atom_site_aniso_U_22
_atom_site_aniso_U_33
_atom_site_aniso_U_23
_atom_site_aniso_U_13
_atom_site_aniso_U_12
Ba1 0.0033(3) 0.0042(4) 0.0024(4) 0.0006(3) 0.000 0.000
Ba2 0.0042(3) 0.0037(3) 0.0020(4) 0.0009(3) 0.000 0.000
In 0.0049(4) 0.0072(5) 0.0020(4) -0.0001(3) 0.000 0.000
Nd 0.0039(3) 0.0041(3) 0.0017(3) 0.0004(3) 0.000 0.000
Se1 0.0051(5) 0.0048(6) 0.0011(6) -0.0007(5) 0.000 0.000
Se2 0.0037(6) 0.0042(6) 0.0012(6) -0.0006(5) 0.000 0.000
Se3 0.0063(6) 0.0030(6) 0.0019(7) 0.0004(5) 0.000 0.000
Se4 0.0053(5) 0.0029(6) 0.0019(6) -0.0004(5) 0.000 0.000
Se5 0.0033(6) 0.0049(6) 0.0031(6) 0.0006(5) 0.000 0.000

loop_
_atom_type_symbol
_atom_type_description
_atom_type_scat_dispersion_real
_atom_type_scat_dispersion_imag
_atom_type_scat_source
Se Se -0.0929 2.2259 'International Tables Vol C Tables 4.2.6.8 and 6.1.1.4'
In In -0.7276 1.3100 'International Tables Vol C Tables 4.2.6.8 and 6.1.1.4'
Ba Ba -0.3244 2.2819 'International Tables Vol C Tables 4.2.6.8 and 6.1.1.4'
Nd Nd -0.1943 3.0179 'International Tables Vol C Tables 4.2.6.8 and 6.1.1.4'

loop_
_geom_angle_atom_site_label_1
_geom_angle_atom_site_label_2
_geom_angle_atom_site_label_3
_geom_angle
_geom_angle_site_symmetry_1
_geom_angle_site_symmetry_3
Se4 Ba1 Se4 82.60(4) 5_445 5_545
Se4 Ba1 Se1 128.68(4) 5_445 6
Se4 Ba1 Se1 75.96(3) 5_545 6
Se4 Ba1 Se1 75.96(3) 5_445 6_455
Se4 Ba1 Se1 128.68(4) 5_545 6_455
Se1 Ba1 Se1 82.18(4) 6 6_455
Se4 Ba1 Se2 76.81(3) 5_445 6_454
Se4 Ba1 Se2 129.29(4) 5_545 6_454
Se1 Ba1 Se2 149.61(4) 6 6_454
Se1 Ba1 Se2 90.28(3) 6_455 6_454
Se4 Ba1 Se2 129.29(4) 5_445 6_554
Se4 Ba1 Se2 76.81(3) 5_545 6_554
Se1 Ba1 Se2 90.28(3) 6 6_554
Se1 Ba1 Se2 149.61(4) 6_455 6_554
Se2 Ba1 Se2 81.47(4) 6_454 6_554
Se4 Ba1 Se3 138.479(19) 5_445 .
Se4 Ba1 Se3 138.479(19) 5_545 .
Se1 Ba1 Se3 78.73(3) 6 .
Se1 Ba1 Se3 78.73(3) 6_455 .
Se2 Ba1 Se3 70.92(3) 6_454 .
Se2 Ba1 Se3 70.92(3) 6_554 .
Se4 Ba1 Nd 94.08(3) 5_445 .
Se4 Ba1 Nd 94.08(3) 5_545 .
Se1 Ba1 Nd 133.01(2) 6 .
Se1 Ba1 Nd 133.01(2) 6_455 .
Se2 Ba1 Nd 43.07(2) 6_454 .
Se2 Ba1 Nd 43.07(2) 6_554 .
Se3 Ba1 Nd 79.86(3) . .
Se4 Ba1 Ba1 131.301(19) 5_445 1_655
Se4 Ba1 Ba1 48.698(19) 5_545 1_655
Se1 Ba1 Ba1 48.91(2) 6 1_655
Se1 Ba1 Ba1 131.09(2) 6_455 1_655
Se2 Ba1 Ba1 130.736(19) 6_454 1_655
Se2 Ba1 Ba1 49.265(19) 6_554 1_655
Se3 Ba1 Ba1 90.0 . 1_655
Nd Ba1 Ba1 90.0 . 1_655
Se4 Ba1 Ba1 48.698(19) 5_445 1_455
Se4 Ba1 Ba1 131.301(19) 5_545 1_455
Se1 Ba1 Ba1 131.09(2) 6 1_455
Se1 Ba1 Ba1 48.91(2) 6_455 1_455
Se2 Ba1 Ba1 49.265(19) 6_454 1_455
Se2 Ba1 Ba1 130.736(19) 6_554 1_455
Se3 Ba1 Ba1 90.0 . 1_455
Nd Ba1 Ba1 90.0 . 1_455
Ba1 Ba1 Ba1 180.0 1_655 1_455
Se1 Ba2 Se1 82.75(4) 6_455 6
Se1 Ba2 Se2 78.72(3) 6_455 .
Se1 Ba2 Se2 78.72(3) 6 .
Se1 Ba2 Se4 85.03(3) 6_455 6_455
Se1 Ba2 Se4 140.32(4) 6 6_455
Se2 Ba2 Se4 135.12(2) . 6_455
Se1 Ba2 Se4 140.32(4) 6_455 6
Se1 Ba2 Se4 85.03(3) 6 6
Se2 Ba2 Se4 135.12(2) . 6
Se4 Ba2 Se4 80.74(4) 6_455 6
Se1 Ba2 Se3 150.11(4) 6_455 6
Se1 Ba2 Se3 93.04(3) 6 6
Se2 Ba2 Se3 71.44(3) . 6
Se4 Ba2 Se3 114.99(4) 6_455 6
Se4 Ba2 Se3 67.97(3) 6 6
Se1 Ba2 Se3 93.04(3) 6_455 6_455
Se1 Ba2 Se3 150.11(4) 6 6_455
Se2 Ba2 Se3 71.44(3) . 6_455
Se4 Ba2 Se3 67.97(3) 6_455 6_455
Se4 Ba2 Se3 114.99(4) 6 6_455
Se3 Ba2 Se3 76.01(4) 6 6_455
Se1 Ba2 Se5 75.84(3) 6_455 2
Se1 Ba2 Se5 75.84(3) 6 2
Se2 Ba2 Se5 145.85(4) . 2
Se4 Ba2 Se5 64.58(3) 6_455 2
Se4 Ba2 Se5 64.58(3) 6 2
Se3 Ba2 Se5 131.91(3) 6 2
Se3 Ba2 Se5 131.91(3) 6_455 2
Se1 Ba2 Ba2 48.62(2) 6_455 1_455
Se1 Ba2 Ba2 131.38(2) 6 1_455
Se2 Ba2 Ba2 90.0 . 1_455
Se4 Ba2 Ba2 49.632(18) 6_455 1_455
Se4 Ba2 Ba2 130.368(18) 6 1_455
Se3 Ba2 Ba2 128.003(18) 6 1_455
Se3 Ba2 Ba2 51.996(18) 6_455 1_455
Se5 Ba2 Ba2 90.0 2 1_455
Se1 Ba2 Ba2 131.38(2) 6_455 1_655
Se1 Ba2 Ba2 48.62(2) 6 1_655
Se2 Ba2 Ba2 90.0 . 1_655
Se4 Ba2 Ba2 130.368(18) 6_455 1_655
Se4 Ba2 Ba2 49.632(18) 6 1_655
Se3 Ba2 Ba2 51.996(18) 6 1_655
Se3 Ba2 Ba2 128.003(18) 6_455 1_655
Se5 Ba2 Ba2 90.0 2 1_655
Ba2 Ba2 Ba2 180.0 1_455 1_655
Se1 Ba2 Nd 81.77(3) 6_455 6
Se1 Ba2 Nd 38.89(3) 6 6
Se2 Ba2 Nd 40.13(2) . 6
Se4 Ba2 Nd 166.73(3) 6_455 6
Se4 Ba2 Nd 110.54(2) 6 6
Se3 Ba2 Nd 76.73(3) 6 6
Se3 Ba2 Nd 111.23(3) 6_455 6
Se5 Ba2 Nd 113.06(3) 2 6
Ba2 Ba2 Nd 118.721(9) 1_455 6
Ba2 Ba2 Nd 61.279(9) 1_655 6
Se1 Ba2 Nd 38.89(3) 6_455 6_455
Se1 Ba2 Nd 81.77(3) 6 6_455
Se2 Ba2 Nd 40.13(2) . 6_455
Se4 Ba2 Nd 110.54(2) 6_455 6_455
Se4 Ba2 Nd 166.73(3) 6 6_455
Se3 Ba2 Nd 111.23(3) 6 6_455
Se3 Ba2 Nd 76.73(3) 6_455 6_455
Se5 Ba2 Nd 113.06(3) 2 6_455
Ba2 Ba2 Nd 61.279(9) 1_455 6_455
Ba2 Ba2 Nd 118.721(9) 1_655 6_455
Nd Ba2 Nd 57.441(18) 6 6_455
Se4 In Se5 120.20(4) . 6
Se4 In Se5 120.20(4) . 6_455
Se5 In Se5 110.87(6) 6 6_455
Se4 In Se3 94.20(6) . .
Se5 In Se3 103.00(5) 6 .
Se5 In Se3 103.00(5) 6_455 .
Se1 Nd Se2 93.58(4) . 6_554
Se1 Nd Se2 93.58(4) . 6_454
Se2 Nd Se2 96.32(5) 6_554 6_454
Se1 Nd Se3 96.27(4) . 6_454
Se2 Nd Se3 169.97(4) 6_554 6_454
Se2 Nd Se3 84.98(3) 6_454 6_454
Se1 Nd Se3 96.27(4) . 6_554
Se2 Nd Se3 84.98(3) 6_554 6_554
Se2 Nd Se3 169.97(4) 6_454 6_554
Se3 Nd Se3 92.05(5) 6_454 6_554
Se1 Nd Se5 176.84(5) . .
Se2 Nd Se5 84.32(3) 6_554 .
Se2 Nd Se5 84.32(3) 6_454 .
Se3 Nd Se5 85.91(4) 6_454 .
Se3 Nd Se5 85.91(4) 6_554 .
Se1 Nd Ba1 115.53(4) . .
Se2 Nd Ba1 51.23(2) 6_554 .
Se2 Nd Ba1 51.23(2) 6_454 .
Se3 Nd Ba1 124.87(3) 6_454 .
Se3 Nd Ba1 124.87(3) 6_554 .
Se5 Nd Ba1 61.32(3) . .
Se1 Nd Ba2 46.43(3) . 6_554
Se2 Nd Ba2 47.54(3) 6_554 6_554
Se2 Nd Ba2 92.34(3) 6_454 6_554
Se3 Nd Ba2 142.46(3) 6_454 6_554
Se3 Nd Ba2 95.81(3) 6_554 6_554
Se5 Nd Ba2 131.17(3) . 6_554
Ba1 Nd Ba2 78.91(2) . 6_554
Se1 Nd Ba2 46.43(3) . 6_454
Se2 Nd Ba2 92.34(3) 6_554 6_454
Se2 Nd Ba2 47.54(3) 6_454 6_454
Se3 Nd Ba2 95.81(3) 6_454 6_454
Se3 Nd Ba2 142.46(3) 6_554 6_454
Se5 Nd Ba2 131.17(3) . 6_454
Ba1 Nd Ba2 78.91(2) . 6_454
Ba2 Nd Ba2 57.441(18) 6_554 6_454
Nd Se1 Ba2 94.68(4) . 6_554
Nd Se1 Ba2 94.68(4) . 6_454
Ba2 Se1 Ba2 82.75(4) 6_554 6_454
Nd Se1 Ba1 96.57(4) . 6_454
Ba2 Se1 Ba1 168.75(5) 6_554 6_454
Ba2 Se1 Ba1 96.42(2) 6_454 6_454
Nd Se1 Ba1 96.57(4) . 6_554
Ba2 Se1 Ba1 96.42(2) 6_554 6_554
Ba2 Se1 Ba1 168.75(5) 6_454 6_554
Ba1 Se1 Ba1 82.18(4) 6_454 6_554
Nd Se2 Nd 96.32(5) 6_455 6
Nd Se2 Ba1 153.81(5) 6_455 6
Nd Se2 Ba1 85.70(2) 6 6
Nd Se2 Ba1 85.70(2) 6_455 6_455
Nd Se2 Ba1 153.81(5) 6 6_455
Ba1 Se2 Ba1 81.47(4) 6 6_455
Nd Se2 Ba2 92.33(3) 6_455 .
Nd Se2 Ba2 92.33(3) 6 .
Ba1 Se2 Ba2 113.72(4) 6 .
Ba1 Se2 Ba2 113.72(4) 6_455 .
In Se3 Nd 85.06(4) . 6
In Se3 Nd 85.06(4) . 6_455
Nd Se3 Nd 92.05(5) 6 6_455
In Se3 Ba2 84.15(4) . 6_454
Nd Se3 Ba2 166.57(5) 6 6_454
Nd Se3 Ba2 94.96(2) 6_455 6_454
In Se3 Ba2 84.15(4) . 6_554
Nd Se3 Ba2 94.96(2) 6 6_554
Nd Se3 Ba2 166.57(5) 6_455 6_554
Ba2 Se3 Ba2 76.01(4) 6_454 6_554
In Se3 Ba1 170.12(6) . .
Nd Se3 Ba1 88.09(3) 6 .
Nd Se3 Ba1 88.09(3) 6_455 .
Ba2 Se3 Ba1 103.56(3) 6_454 .
Ba2 Se3 Ba1 103.56(3) 6_554 .
In Se4 Ba1 97.03(4) . 5
In Se4 Ba1 97.03(4) . 5_455
Ba1 Se4 Ba1 82.60(4) 5 5_455
In Se4 Ba2 90.74(4) . 6_454
Ba1 Se4 Ba2 172.12(5) 5 6_454
Ba1 Se4 Ba2 97.79(2) 5_455 6_454
In Se4 Ba2 90.74(4) . 6_554
Ba1 Se4 Ba2 97.79(2) 5 6_554
Ba1 Se4 Ba2 172.12(5) 5_455 6_554
Ba2 Se4 Ba2 80.74(4) 6_454 6_554
In Se5 In 110.86(6) 6_454 6_554
In Se5 Nd 84.15(4) 6_454 .
In Se5 Nd 84.15(4) 6_554 .
In Se5 Ba2 107.73(4) 6_454 2_554
In Se5 Ba2 107.73(4) 6_554 2_554
Nd Se5 Ba2 157.88(5) . 2_554

loop_
_geom_bond_atom_site_label_1
_geom_bond_atom_site_label_2
_geom_bond_distance
_geom_bond_site_symmetry_2
Ba1 Se4 3.2559(12) 5_445
Ba1 Se4 3.2559(12) 5_545
Ba1 Se1 3.2696(13) 6
Ba1 Se1 3.2696(13) 6_455
Ba1 Se2 3.2931(13) 6_454
Ba1 Se2 3.2931(13) 6_554
Ba1 Se3 3.5386(17) .
Ba1 Nd 4.2120(14) .
Ba1 Ba1 4.2980(9) 1_655
Ba1 Ba1 4.2980(9) 1_455
Ba2 Se1 3.2511(13) 6_455
Ba2 Se1 3.2511(13) 6
Ba2 Se2 3.3019(16) .
Ba2 Se4 3.3179(12) 6_455
Ba2 Se4 3.3179(12) 6
Ba2 Se3 3.4903(13) 6
Ba2 Se3 3.4903(13) 6_455
Ba2 Se5 3.5355(17) 2
Ba2 Ba2 4.2980(9) 1_455
Ba2 Ba2 4.2980(9) 1_655
Ba2 Nd 4.4721(11) 6
Ba2 Nd 4.4721(11) 6_455
In Se4 2.5059(18) .
In Se5 2.6097(10) 6
In Se5 2.6097(10) 6_455
In Se3 2.6898(18) .
Nd Se1 2.8170(16) .
Nd Se2 2.8846(11) 6_554
Nd Se2 2.8846(11) 6_454
Nd Se3 2.9861(11) 6_454
Nd Se3 2.9861(11) 6_554
Nd Se5 3.0995(17) .
Nd Ba2 4.4720(11) 6_554
Nd Ba2 4.4720(11) 6_454
Se1 Ba2 3.2512(13) 6_554
Se1 Ba2 3.2512(13) 6_454
Se1 Ba1 3.2696(13) 6_454
Se1 Ba1 3.2696(13) 6_554
Se2 Nd 2.8846(11) 6_455
Se2 Nd 2.8846(11) 6
Se2 Ba1 3.2931(13) 6
Se2 Ba1 3.2931(13) 6_455
Se3 Nd 2.9861(12) 6
Se3 Nd 2.9861(11) 6_455
Se3 Ba2 3.4903(13) 6_454
Se3 Ba2 3.4903(13) 6_554
Se4 Ba1 3.2559(12) 5
Se4 Ba1 3.2559(12) 5_455
Se4 Ba2 3.3179(12) 6_454
Se4 Ba2 3.3179(12) 6_554
Se5 In 2.6097(10) 6_454
Se5 In 2.6097(10) 6_554
Se5 Ba2 3.5355(17) 2_554
